data_7706976
loop_
_publ_author_name
'Stogniy, Marina Yu'
'Erokhina, Svetlana A.'
'Suponitsky, Kirill Yu'
'Markov, Vitaliy Yu'
'Sivaev, Igor B.'

_publ_section_title
;
 Synthesis and crystal structures of nickel(ii) and palladium(ii)
 complexes with o-carboranyl amidine ligands.
;
_journal_issue 14
_journal_name_full 'Dalton transactions (Cambridge, England : 2003)'
_journal_page_first 4967
_journal_page_last 4975
_journal_paper_doi 10.1039/d1dt00373a
_journal_volume 50
_journal_year 2021
_chemical_formula_moiety 'C26 H38 B9 N2 Ni O P'
_chemical_formula_sum 'C26 H38 B9 N2 Ni O P'
_chemical_formula_weight 581.55
_space_group_crystal_system monoclinic
_space_group_IT_number 14
_space_group_name_Hall '-P 2ybc'
_space_group_name_H-M_alt 'P 1 21/c 1'
_atom_sites_solution_hydrogens mixed
_atom_sites_solution_primary direct
_atom_sites_solution_secondary difmap
_audit_creation_method SHELXL-2014/6
_audit_update_record
;
2021-02-01 deposited with the CCDC.	2021-03-05 downloaded from the CCDC.
;
_cell_angle_alpha 90
_cell_angle_beta 92.8160(10)
_cell_angle_gamma 90
_cell_formula_units_Z 4
_cell_length_a 14.4819(5)
_cell_length_b 11.7216(4)
_cell_length_c 17.3304(6)
_cell_measurement_reflns_used 9961
_cell_measurement_temperature 120(2)
_cell_measurement_theta_max 27.54
_cell_measurement_theta_min 2.24
_cell_volume 2938.30(18)
_computing_cell_refinement 'SAINT (Bruker, 2014)'
_computing_data_collection 'APEX (Bruker, 2014)'
_computing_data_reduction 'SAINT (Bruker, 2014)'
_computing_molecular_graphics 'SHELXL-2014/6 (Sheldrick, 2014)'
_computing_publication_material 'SHELXL-2014/6 (Sheldrick, 2014) and PLATON (Spek, 2009)'
_computing_structure_refinement 'SHELXL-2014/6 (Sheldrick, 2014)'
_computing_structure_solution 'SHELXL-2014/6 (Sheldrick, 2014)'
_diffrn_ambient_temperature 120(2)
_diffrn_measured_fraction_theta_full 1.000
_diffrn_measured_fraction_theta_max 0.999
_diffrn_measurement_device_type 'Bruker APEX-II CCD'
_diffrn_measurement_method '\f and \w scans'
_diffrn_radiation_type MoK\a
_diffrn_radiation_wavelength 0.71073
_diffrn_reflns_av_R_equivalents 0.0569
_diffrn_reflns_av_unetI/netI 0.0351
_diffrn_reflns_Laue_measured_fraction_full 1.000
_diffrn_reflns_Laue_measured_fraction_max 0.999
_diffrn_reflns_limit_h_max 19
_diffrn_reflns_limit_h_min -19
_diffrn_reflns_limit_k_max 15
_diffrn_reflns_limit_k_min -15
_diffrn_reflns_limit_l_max 22
_diffrn_reflns_limit_l_min -22
_diffrn_reflns_number 44777
_diffrn_reflns_point_group_measured_fraction_full 1.000
_diffrn_reflns_point_group_measured_fraction_max 0.999
_diffrn_reflns_theta_full 25.242
_diffrn_reflns_theta_max 28.033
_diffrn_reflns_theta_min 2.098
_diffrn_source 'sealed tube'
_exptl_absorpt_coefficient_mu 0.740
_exptl_absorpt_correction_T_max 0.875
_exptl_absorpt_correction_T_min 0.811
_exptl_absorpt_correction_type multi-scan
_exptl_absorpt_process_details 'SADABS-2014/5 (Bruker,2014/5)'
_exptl_crystal_colour dark-red
_exptl_crystal_density_diffrn 1.315
_exptl_crystal_description prizm
_exptl_crystal_F_000 1216
_exptl_crystal_size_max 0.24
_exptl_crystal_size_mid 0.20
_exptl_crystal_size_min 0.18
_refine_diff_density_max 0.428
_refine_diff_density_min -0.279
_refine_diff_density_rms 0.067
_refine_ls_extinction_method none
_refine_ls_goodness_of_fit_ref 1.030
_refine_ls_hydrogen_treatment mixed
_refine_ls_matrix_type full
_refine_ls_number_parameters 407
_refine_ls_number_reflns 7117
_refine_ls_number_restraints 0
_refine_ls_restrained_S_all 1.030
_refine_ls_R_factor_all 0.0487
_refine_ls_R_factor_gt 0.0343
_refine_ls_shift/su_max 0.000
_refine_ls_shift/su_mean 0.000
_refine_ls_structure_factor_coef Fsqd
_refine_ls_weighting_details 'w=1/[\s^2^(Fo^2^)+(0.0434P)^2^+1.2416P] where P=(Fo^2^+2Fc^2^)/3'
_refine_ls_weighting_scheme calc
_refine_ls_wR_factor_gt 0.0810
_refine_ls_wR_factor_ref 0.0887
_reflns_Friedel_coverage 0.000
_reflns_number_gt 5719
_reflns_number_total 7117
_reflns_threshold_expression 'I > 2\s(I)'
_cod_data_source_file d1dt00373a2.cif
_cod_data_source_block siv18
_cod_depositor_comments 'Adding full bibliography for 7706976--7706978.cif.'
_cod_original_sg_symbol_H-M 'P 21/c'
_cod_database_code 7706976
_shelx_space_group_comment
;
The symmetry employed for this shelxl refinement is uniquely defined
by the following loop, which should always be used as a source of
symmetry information in preference to the above space-group names.
They are only intended as comments.
;
_shelxl_version_number 2014/6

loop_
_space_group_symop_operation_xyz
'x, y, z'
'-x, y+1/2, -z+1/2'
'-x, -y, -z'
'x, -y-1/2, z-1/2'

loop_
_atom_site_label
_atom_site_type_symbol
_atom_site_fract_x
_atom_site_fract_y
_atom_site_fract_z
_atom_site_U_iso_or_equiv
_atom_site_adp_type
_atom_site_occupancy
_atom_site_site_symmetry_order
_atom_site_calc_flag
_atom_site_refinement_flags_posn
_atom_site_refinement_flags_adp
_atom_site_refinement_flags_occupancy
_atom_site_disorder_assembly
_atom_site_disorder_group
Ni1 Ni 0.24693(2) 0.03734(2) 0.09548(2) 0.01418(7) Uani 1 1 d . . . . .
P1 P 0.25118(3) -0.13590(4) 0.15188(3) 0.01457(10) Uani 1 1 d . . . . .
O1 O 0.08330(9) -0.04289(11) -0.12321(8) 0.0247(3) Uani 1 1 d . . . . .
N1 N 0.29201(11) 0.16866(13) -0.03527(9) 0.0193(3) Uani 1 1 d . . . . .
H1N H 0.3113(15) 0.212(2) -0.0661(13) 0.026(6) Uiso 1 1 d . . . . .
N2 N 0.24636(10) -0.01162(12) -0.01001(8) 0.0162(3) Uani 1 1 d . . . . .
C1 C 0.17098(13) 0.14465(15) 0.17137(11) 0.0199(4) Uani 1 1 d . . . . .
C2 C 0.28317(13) 0.12796(15) 0.19454(10) 0.0183(4) Uani 1 1 d . . . . .
B4 B 0.15482(14) 0.18082(17) 0.08118(12) 0.0192(4) Uani 1 1 d . . . . .
B5 B 0.14555(15) 0.28646(18) 0.15538(13) 0.0219(4) Uani 1 1 d . . . . .
B6 B 0.22369(16) 0.24365(17) 0.23057(13) 0.0219(4) Uani 1 1 d . . . . .
B7 B 0.35453(14) 0.15853(17) 0.12495(12) 0.0177(4) Uani 1 1 d . . . . .
B8 B 0.27421(14) 0.19436(16) 0.04706(11) 0.0166(4) Uani 1 1 d . . . . .
B9 B 0.20969(14) 0.31632(17) 0.07372(12) 0.0192(4) Uani 1 1 d . . . . .
B10 B 0.25171(15) 0.35810(17) 0.16892(12) 0.0193(4) Uani 1 1 d . . . . .
B11 B 0.33907(15) 0.25898(17) 0.19903(12) 0.0204(4) Uani 1 1 d . . . . .
B12 B 0.33131(14) 0.30344(17) 0.10238(12) 0.0185(4) Uani 1 1 d . . . . .
C3 C 0.27677(12) 0.06216(15) -0.06040(10) 0.0168(3) Uani 1 1 d . . . . .
C4 C 0.30345(13) 0.03318(16) -0.14072(10) 0.0202(4) Uani 1 1 d . . . . .
H4A H 0.3079 0.1041 -0.1714 0.024 Uiso 1 1 calc R U . . .
H4B H 0.2552 -0.0157 -0.1661 0.024 Uiso 1 1 calc R U . . .
C5 C 0.39677(14) -0.02962(17) -0.13856(11) 0.0268(4) Uani 1 1 d . . . . .
H5A H 0.4171 -0.0387 -0.1913 0.040 Uiso 1 1 calc R U . . .
H5B H 0.3898 -0.1049 -0.1150 0.040 Uiso 1 1 calc R U . . .
H5C H 0.4428 0.0147 -0.1080 0.040 Uiso 1 1 calc R U . . .
C6 C 0.20926(12) -0.12110(14) -0.03947(10) 0.0176(3) Uani 1 1 d . . . . .
H6A H 0.2218 -0.1813 -0.0003 0.021 Uiso 1 1 calc R U . . .
H6B H 0.2410 -0.1426 -0.0867 0.021 Uiso 1 1 calc R U . . .
C7 C 0.10556(13) -0.11372(16) -0.05815(11) 0.0213(4) Uani 1 1 d . . . . .
H7A H 0.0811 -0.1914 -0.0685 0.026 Uiso 1 1 calc R U . . .
H7B H 0.0749 -0.0832 -0.0127 0.026 Uiso 1 1 calc R U . . .
C8 C 0.08575(15) -0.1012(2) -0.19503(12) 0.0312(5) Uani 1 1 d . . . . .
H8A H 0.0716 -0.0475 -0.2373 0.047 Uiso 1 1 calc R U . . .
H8B H 0.0398 -0.1626 -0.1967 0.047 Uiso 1 1 calc R U . . .
H8C H 0.1475 -0.1335 -0.2005 0.047 Uiso 1 1 calc R U . . .
C9 C 0.14672(12) -0.22188(15) 0.13324(10) 0.0163(3) Uani 1 1 d . . . . .
C10 C 0.06165(12) -0.16444(15) 0.13511(11) 0.0199(4) Uani 1 1 d . . . . .
H10A H 0.0608 -0.0852 0.1465 0.024 Uiso 1 1 calc R U . . .
C11 C -0.02104(13) -0.22183(17) 0.12063(11) 0.0242(4) Uani 1 1 d . . . . .
H11A H -0.0781 -0.1824 0.1232 0.029 Uiso 1 1 calc R U . . .
C12 C -0.02016(13) -0.33741(17) 0.10227(12) 0.0264(4) Uani 1 1 d . . . . .
H12A H -0.0767 -0.3772 0.0928 0.032 Uiso 1 1 calc R U . . .
C13 C 0.06345(14) -0.39446(16) 0.09788(12) 0.0260(4) Uani 1 1 d . . . . .
H13A H 0.0638 -0.4729 0.0842 0.031 Uiso 1 1 calc R U . . .
C14 C 0.14661(13) -0.33773(15) 0.11339(11) 0.0210(4) Uani 1 1 d . . . . .
H14A H 0.2035 -0.3776 0.1105 0.025 Uiso 1 1 calc R U . . .
C15 C 0.26614(12) -0.13083(14) 0.25763(10) 0.0179(3) Uani 1 1 d . . . . .
C16 C 0.19065(14) -0.11151(15) 0.30359(11) 0.0220(4) Uani 1 1 d . . . . .
H16A H 0.1298 -0.1099 0.2805 0.026 Uiso 1 1 calc R U . . .
C17 C 0.20439(15) -0.09470(16) 0.38306(11) 0.0269(4) Uani 1 1 d . . . . .
H17A H 0.1529 -0.0813 0.4137 0.032 Uiso 1 1 calc R U . . .
C18 C 0.29306(16) -0.09751(17) 0.41767(11) 0.0285(4) Uani 1 1 d . . . . .
H18A H 0.3023 -0.0856 0.4717 0.034 Uiso 1 1 calc R U . . .
C19 C 0.36786(15) -0.11786(16) 0.37278(12) 0.0273(4) Uani 1 1 d . . . . .
H19A H 0.4284 -0.1212 0.3964 0.033 Uiso 1 1 calc R U . . .
C20 C 0.35504(13) -0.13339(15) 0.29340(11) 0.0218(4) Uani 1 1 d . . . . .
H20A H 0.4070 -0.1459 0.2631 0.026 Uiso 1 1 calc R U . . .
C21 C 0.34870(12) -0.22365(14) 0.12466(10) 0.0159(3) Uani 1 1 d . . . . .
C22 C 0.40461(12) -0.18453(15) 0.06723(10) 0.0185(3) Uani 1 1 d . . . . .
H22A H 0.3921 -0.1128 0.0434 0.022 Uiso 1 1 calc R U . . .
C23 C 0.47874(12) -0.24969(16) 0.04447(11) 0.0219(4) Uani 1 1 d . . . . .
H23A H 0.5161 -0.2228 0.0047 0.026 Uiso 1 1 calc R U . . .
C24 C 0.49838(13) -0.35376(16) 0.07948(12) 0.0242(4) Uani 1 1 d . . . . .
H24A H 0.5490 -0.3981 0.0637 0.029 Uiso 1 1 calc R U . . .
C25 C 0.44393(13) -0.39318(16) 0.13782(11) 0.0234(4) Uani 1 1 d . . . . .
H25A H 0.4577 -0.4642 0.1622 0.028 Uiso 1 1 calc R U . . .
C26 C 0.36954(12) -0.32871(15) 0.16045(11) 0.0195(4) Uani 1 1 d . . . . .
H26A H 0.3325 -0.3558 0.2003 0.023 Uiso 1 1 calc R U . . .
H1 H 0.1308(14) 0.1031(18) 0.2031(12) 0.023(5) Uiso 1 1 d . . . . .
H2 H 0.2976(14) 0.0795(18) 0.2354(12) 0.020(5) Uiso 1 1 d . . . . .
H4 H 0.0939(15) 0.1573(19) 0.0472(13) 0.031(6) Uiso 1 1 d . . . . .
H5 H 0.0786(15) 0.316(2) 0.1678(13) 0.033(6) Uiso 1 1 d . . . . .
H6 H 0.2088(15) 0.2392(19) 0.2936(13) 0.032(6) Uiso 1 1 d . . . . .
H7 H 0.4211(15) 0.1229(18) 0.1238(12) 0.025(6) Uiso 1 1 d . . . . .
H9 H 0.1883(17) 0.380(2) 0.0305(14) 0.041(7) Uiso 1 1 d . . . . .
H10 H 0.2538(14) 0.4486(17) 0.1920(12) 0.020(5) Uiso 1 1 d . . . . .
H11 H 0.3943(14) 0.2721(17) 0.2435(12) 0.021(5) Uiso 1 1 d . . . . .
H12 H 0.3806(14) 0.3570(18) 0.0764(12) 0.024(5) Uiso 1 1 d . . . . .

loop_
_atom_site_aniso_label
_atom_site_aniso_U_11
_atom_site_aniso_U_22
_atom_site_aniso_U_33
_atom_site_aniso_U_23
_atom_site_aniso_U_13
_atom_site_aniso_U_12
Ni1 0.01845(12) 0.01137(11) 0.01278(12) 0.00022(8) 0.00130(8) 0.00031(8)
P1 0.0168(2) 0.0127(2) 0.0143(2) 0.00080(16) 0.00133(16) 0.00048(16)
O1 0.0269(7) 0.0253(7) 0.0214(7) -0.0016(5) -0.0025(5) 0.0061(6)
N1 0.0276(8) 0.0153(7) 0.0154(8) 0.0026(6) 0.0041(6) -0.0016(6)
N2 0.0211(7) 0.0135(7) 0.0141(7) 0.0002(5) 0.0006(6) 0.0005(6)
C1 0.0203(9) 0.0162(8) 0.0236(10) -0.0009(7) 0.0064(7) -0.0011(7)
C2 0.0262(9) 0.0135(8) 0.0150(9) 0.0004(7) 0.0009(7) 0.0006(7)
B4 0.0175(9) 0.0168(9) 0.0232(11) -0.0005(8) -0.0009(8) 0.0024(7)
B5 0.0214(10) 0.0160(9) 0.0288(12) -0.0005(8) 0.0058(8) 0.0029(8)
B6 0.0299(11) 0.0165(9) 0.0198(11) -0.0033(8) 0.0053(8) -0.0008(8)
B7 0.0179(9) 0.0177(9) 0.0174(10) -0.0009(7) 0.0012(7) 0.0001(7)
B8 0.0217(9) 0.0140(9) 0.0144(9) 0.0004(7) 0.0032(7) -0.0009(7)
B9 0.0235(10) 0.0137(9) 0.0202(10) 0.0019(8) 0.0001(8) 0.0015(8)
B10 0.0253(10) 0.0138(9) 0.0192(10) -0.0011(8) 0.0044(8) 0.0003(8)
B11 0.0250(10) 0.0158(9) 0.0202(10) -0.0032(8) 0.0001(8) 0.0003(8)
B12 0.0217(10) 0.0138(9) 0.0203(10) -0.0017(7) 0.0043(8) -0.0022(7)
C3 0.0176(8) 0.0178(8) 0.0148(8) -0.0001(7) -0.0009(6) 0.0031(6)
C4 0.0260(9) 0.0207(9) 0.0139(8) 0.0004(7) 0.0015(7) -0.0010(7)
C5 0.0277(10) 0.0311(10) 0.0221(10) -0.0069(8) 0.0060(8) -0.0004(8)
C6 0.0233(9) 0.0147(8) 0.0148(8) -0.0018(6) 0.0003(7) 0.0003(7)
C7 0.0223(9) 0.0208(9) 0.0207(9) -0.0016(7) 0.0006(7) -0.0004(7)
C8 0.0303(11) 0.0394(12) 0.0232(10) -0.0055(9) -0.0044(8) 0.0025(9)
C9 0.0184(8) 0.0174(8) 0.0132(8) 0.0034(6) 0.0010(6) -0.0017(7)
C10 0.0224(9) 0.0178(8) 0.0196(9) 0.0011(7) 0.0014(7) -0.0003(7)
C11 0.0193(9) 0.0269(9) 0.0264(10) 0.0038(8) -0.0003(7) -0.0004(8)
C12 0.0231(9) 0.0251(10) 0.0303(11) 0.0038(8) -0.0040(8) -0.0080(8)
C13 0.0326(11) 0.0167(9) 0.0282(11) 0.0003(8) -0.0031(8) -0.0040(8)
C14 0.0248(9) 0.0177(8) 0.0205(9) 0.0020(7) 0.0010(7) 0.0012(7)
C15 0.0248(9) 0.0124(8) 0.0164(9) 0.0023(6) 0.0017(7) -0.0011(7)
C16 0.0278(10) 0.0180(8) 0.0205(9) 0.0019(7) 0.0049(7) -0.0007(7)
C17 0.0391(11) 0.0208(9) 0.0217(10) 0.0002(8) 0.0101(8) 0.0008(8)
C18 0.0469(12) 0.0217(9) 0.0166(9) 0.0016(8) -0.0014(8) -0.0060(9)
C19 0.0350(11) 0.0225(9) 0.0237(10) 0.0037(8) -0.0064(8) -0.0060(8)
C20 0.0252(9) 0.0190(9) 0.0211(9) 0.0024(7) 0.0008(7) -0.0020(7)
C21 0.0173(8) 0.0138(7) 0.0163(8) -0.0010(6) -0.0003(6) 0.0005(6)
C22 0.0202(8) 0.0168(8) 0.0185(9) 0.0017(7) 0.0000(7) -0.0010(7)
C23 0.0182(9) 0.0254(10) 0.0224(10) 0.0002(7) 0.0037(7) -0.0006(7)
C24 0.0218(9) 0.0223(9) 0.0287(10) -0.0026(8) 0.0036(8) 0.0049(7)
C25 0.0257(9) 0.0157(8) 0.0286(10) 0.0001(7) -0.0002(8) 0.0056(7)
C26 0.0222(9) 0.0180(8) 0.0186(9) 0.0020(7) 0.0025(7) 0.0004(7)

loop_
_atom_type_symbol
_atom_type_description
_atom_type_scat_dispersion_real
_atom_type_scat_dispersion_imag
_atom_type_scat_source
C C 0.0033 0.0016 'International Tables Vol C Tables 4.2.6.8 and 6.1.1.4'
H H 0.0000 0.0000 'International Tables Vol C Tables 4.2.6.8 and 6.1.1.4'
B B 0.0013 0.0007 'International Tables Vol C Tables 4.2.6.8 and 6.1.1.4'
P P 0.1023 0.0942 'International Tables Vol C Tables 4.2.6.8 and 6.1.1.4'
O O 0.0106 0.0060 'International Tables Vol C Tables 4.2.6.8 and 6.1.1.4'
N N 0.0061 0.0033 'International Tables Vol C Tables 4.2.6.8 and 6.1.1.4'
Ni Ni 0.3393 1.1124 'International Tables Vol C Tables 4.2.6.8 and 6.1.1.4'

loop_
_geom_angle_atom_site_label_1
_geom_angle_atom_site_label_2
_geom_angle_atom_site_label_3
_geom_angle
_geom_angle_site_symmetry_1
_geom_angle_site_symmetry_3
_geom_angle_publ_flag
N2 Ni1 C2 159.49(7) . . ?
N2 Ni1 B8 82.61(7) . . ?
C2 Ni1 B8 80.43(7) . . ?
N2 Ni1 B7 113.16(7) . . ?
C2 Ni1 B7 46.48(7) . . ?
B8 Ni1 B7 50.09(8) . . ?
N2 Ni1 B4 98.66(7) . . ?
C2 Ni1 B4 79.90(8) . . ?
B8 Ni1 B4 52.27(8) . . ?
B7 Ni1 B4 87.08(8) . . ?
N2 Ni1 C1 141.00(7) . . ?
C2 Ni1 C1 46.39(7) . . ?
B8 Ni1 C1 80.91(7) . . ?
B7 Ni1 C1 81.69(7) . . ?
B4 Ni1 C1 44.28(8) . . ?
N2 Ni1 P1 98.21(5) . . ?
C2 Ni1 P1 95.89(5) . . ?
B8 Ni1 P1 167.42(6) . . ?
B7 Ni1 P1 119.21(6) . . ?
B4 Ni1 P1 139.24(6) . . ?
C1 Ni1 P1 105.35(5) . . ?
C21 P1 C9 106.65(8) . . ?
C21 P1 C15 102.77(8) . . ?
C9 P1 C15 104.45(8) . . ?
C21 P1 Ni1 113.59(6) . . ?
C9 P1 Ni1 114.48(6) . . ?
C15 P1 Ni1 113.78(6) . . ?
C8 O1 C7 113.48(15) . . ?
C3 N1 B8 117.79(15) . . ?
C3 N1 H1N 115.9(16) . . ?
B8 N1 H1N 126.2(16) . . ?
C3 N2 C6 117.99(14) . . ?
C3 N2 Ni1 116.69(12) . . ?
C6 N2 Ni1 125.18(11) . . ?
B4 C1 C2 110.80(14) . . ?
B4 C1 B6 116.13(15) . . ?
C2 C1 B6 62.11(11) . . ?
B4 C1 B5 64.78(12) . . ?
C2 C1 B5 110.52(14) . . ?
B6 C1 B5 61.68(12) . . ?
B4 C1 Ni1 67.66(10) . . ?
C2 C1 Ni1 63.80(8) . . ?
B6 C1 Ni1 122.46(12) . . ?
B5 C1 Ni1 125.14(12) . . ?
B4 C1 H1 128.6(13) . . ?
C2 C1 H1 114.6(13) . . ?
B6 C1 H1 105.6(13) . . ?
B5 C1 H1 117.0(13) . . ?
Ni1 C1 H1 113.4(13) . . ?
B7 C2 C1 115.64(14) . . ?
B7 C2 B11 62.45(12) . . ?
C1 C2 B11 110.73(13) . . ?
B7 C2 B6 115.36(14) . . ?
C1 C2 B6 60.03(11) . . ?
B11 C2 B6 62.10(11) . . ?
B7 C2 Ni1 69.51(9) . . ?
C1 C2 Ni1 69.81(9) . . ?
B11 C2 Ni1 126.26(12) . . ?
B6 C2 Ni1 126.13(13) . . ?
B7 C2 H2 124.2(13) . . ?
C1 C2 H2 116.0(13) . . ?
B11 C2 H2 115.0(13) . . ?
B6 C2 H2 107.6(13) . . ?
Ni1 C2 H2 111.1(13) . . ?
C1 B4 B9 104.97(15) . . ?
C1 B4 B5 60.22(12) . . ?
B9 B4 B5 59.13(12) . . ?
C1 B4 B8 103.62(14) . . ?
B9 B4 B8 58.46(11) . . ?
B5 B4 B8 105.79(14) . . ?
C1 B4 Ni1 68.06(10) . . ?
B9 B4 Ni1 115.35(12) . . ?
B5 B4 Ni1 121.60(13) . . ?
B8 B4 Ni1 61.53(8) . . ?
C1 B4 H4 122.4(12) . . ?
B9 B4 H4 123.2(12) . . ?
B5 B4 H4 118.8(12) . . ?
B8 B4 H4 126.9(12) . . ?
Ni1 B4 H4 110.5(12) . . ?
C1 B5 B6 58.67(11) . . ?
C1 B5 B10 105.13(14) . . ?
B6 B5 B10 60.66(12) . . ?
C1 B5 B9 101.74(14) . . ?
B6 B5 B9 107.83(15) . . ?
B10 B5 B9 61.38(12) . . ?
C1 B5 B4 55.00(11) . . ?
B6 B5 B4 105.45(14) . . ?
B10 B5 B4 109.24(14) . . ?
B9 B5 B4 60.11(12) . . ?
C1 B5 H5 118.4(12) . . ?
B6 B5 H5 120.3(12) . . ?
B10 B5 H5 128.1(12) . . ?
B9 B5 H5 128.2(12) . . ?
B4 B5 H5 118.2(12) . . ?
C1 B6 C2 57.85(11) . . ?
C1 B6 B5 59.65(12) . . ?
C2 B6 B5 105.59(14) . . ?
C1 B6 B10 105.14(15) . . ?
C2 B6 B10 103.97(14) . . ?
B5 B6 B10 59.69(12) . . ?
C1 B6 B11 106.33(14) . . ?
C2 B6 B11 58.87(11) . . ?
B5 B6 B11 108.74(15) . . ?
B10 B6 B11 59.76(12) . . ?
C1 B6 H6 116.8(12) . . ?
C2 B6 H6 115.8(12) . . ?
B5 B6 H6 125.9(11) . . ?
B10 B6 H6 132.8(12) . . ?
B11 B6 H6 121.8(11) . . ?
C2 B7 B11 60.74(11) . . ?
C2 B7 B12 104.38(14) . . ?
B11 B7 B12 59.42(11) . . ?
C2 B7 B8 101.15(14) . . ?
B11 B7 B8 106.95(14) . . ?
B12 B7 B8 59.91(11) . . ?
C2 B7 Ni1 64.01(9) . . ?
B11 B7 Ni1 119.80(12) . . ?
B12 B7 Ni1 116.95(12) . . ?
B8 B7 Ni1 62.56(9) . . ?
C2 B7 H7 122.0(12) . . ?
B11 B7 H7 115.3(12) . . ?
B12 B7 H7 122.7(12) . . ?
B8 B7 H7 129.9(12) . . ?
Ni1 B7 H7 112.8(12) . . ?
N1 B8 B12 124.26(15) . . ?
N1 B8 B9 121.82(15) . . ?
B12 B8 B9 61.24(11) . . ?
N1 B8 B7 122.52(15) . . ?
B12 B8 B7 59.58(11) . . ?
B9 B8 B7 108.83(14) . . ?
N1 B8 B4 119.54(15) . . ?
B12 B8 B4 107.74(14) . . ?
B9 B8 B4 58.58(11) . . ?
B7 B8 B4 108.67(14) . . ?
N1 B8 Ni1 104.69(12) . . ?
B12 B8 Ni1 120.94(12) . . ?
B9 B8 Ni1 119.71(12) . . ?
B7 B8 Ni1 67.35(9) . . ?
B4 B8 Ni1 66.20(9) . . ?
B5 B9 B8 110.62(14) . . ?
B5 B9 B4 60.76(12) . . ?
B8 B9 B4 62.96(11) . . ?
B5 B9 B10 59.08(12) . . ?
B8 B9 B10 107.36(14) . . ?
B4 B9 B10 107.94(14) . . ?
B5 B9 B12 107.83(15) . . ?
B8 B9 B12 59.28(11) . . ?
B4 B9 B12 109.66(14) . . ?
B10 B9 B12 59.39(11) . . ?
B5 B9 H9 122.9(13) . . ?
B8 B9 H9 120.3(13) . . ?
B4 B9 H9 123.0(13) . . ?
B10 B9 H9 121.1(13) . . ?
B12 B9 H9 119.0(13) . . ?
B5 B10 B6 59.65(12) . . ?
B5 B10 B11 109.41(14) . . ?
B6 B10 B11 60.62(12) . . ?
B5 B10 B12 109.27(14) . . ?
B6 B10 B12 106.92(14) . . ?
B11 B10 B12 58.88(12) . . ?
B5 B10 B9 59.53(12) . . ?
B6 B10 B9 105.64(14) . . ?
B11 B10 B9 107.18(14) . . ?
B12 B10 B9 60.70(12) . . ?
B5 B10 H10 120.1(10) . . ?
B6 B10 H10 119.8(10) . . ?
B11 B10 H10 120.1(10) . . ?
B12 B10 H10 123.8(10) . . ?
B9 B10 H10 125.5(10) . . ?
C2 B11 B12 102.26(14) . . ?
C2 B11 B7 56.81(11) . . ?
B12 B11 B7 60.49(12) . . ?
C2 B11 B10 103.98(14) . . ?
B12 B11 B10 60.90(12) . . ?
B7 B11 B10 109.67(15) . . ?
C2 B11 B6 59.03(11) . . ?
B12 B11 B6 107.72(15) . . ?
B7 B11 B6 107.97(14) . . ?
B10 B11 B6 59.62(12) . . ?
C2 B11 H11 118.6(11) . . ?
B12 B11 H11 129.9(11) . . ?
B7 B11 H11 119.5(11) . . ?
B10 B11 H11 126.9(11) . . ?
B6 B11 H11 117.4(11) . . ?
B11 B12 B7 60.09(11) . . ?
B11 B12 B8 107.93(14) . . ?
B7 B12 B8 60.51(11) . . ?
B11 B12 B10 60.23(12) . . ?
B7 B12 B10 108.81(14) . . ?
B8 B12 B10 107.93(14) . . ?
B11 B12 B9 107.61(14) . . ?
B7 B12 B9 108.17(14) . . ?
B8 B12 B9 59.48(11) . . ?
B10 B12 B9 59.90(12) . . ?
B11 B12 H12 124.4(11) . . ?
B7 B12 H12 122.3(11) . . ?
B8 B12 H12 120.0(11) . . ?
B10 B12 H12 121.8(11) . . ?
B9 B12 H12 119.8(11) . . ?
N2 C3 N1 116.83(16) . . ?
N2 C3 C4 125.06(16) . . ?
N1 C3 C4 117.86(16) . . ?
C3 C4 C5 110.58(15) . . ?
C3 C4 H4A 109.5 . . ?
C5 C4 H4A 109.5 . . ?
C3 C4 H4B 109.5 . . ?
C5 C4 H4B 109.5 . . ?
H4A C4 H4B 108.1 . . ?
C4 C5 H5A 109.5 . . ?
C4 C5 H5B 109.5 . . ?
H5A C5 H5B 109.5 . . ?
C4 C5 H5C 109.5 . . ?
H5A C5 H5C 109.5 . . ?
H5B C5 H5C 109.5 . . ?
N2 C6 C7 111.30(14) . . ?
N2 C6 H6A 109.4 . . ?
C7 C6 H6A 109.4 . . ?
N2 C6 H6B 109.4 . . ?
C7 C6 H6B 109.4 . . ?
H6A C6 H6B 108.0 . . ?
O1 C7 C6 112.57(15) . . ?
O1 C7 H7A 109.1 . . ?
C6 C7 H7A 109.1 . . ?
O1 C7 H7B 109.1 . . ?
C6 C7 H7B 109.1 . . ?
H7A C7 H7B 107.8 . . ?
O1 C8 H8A 109.5 . . ?
O1 C8 H8B 109.5 . . ?
H8A C8 H8B 109.5 . . ?
O1 C8 H8C 109.5 . . ?
H8A C8 H8C 109.5 . . ?
H8B C8 H8C 109.5 . . ?
C14 C9 C10 118.66(16) . . ?
C14 C9 P1 124.55(14) . . ?
C10 C9 P1 116.69(13) . . ?
C11 C10 C9 120.92(17) . . ?
C11 C10 H10A 119.5 . . ?
C9 C10 H10A 119.5 . . ?
C10 C11 C12 119.76(18) . . ?
C10 C11 H11A 120.1 . . ?
C12 C11 H11A 120.1 . . ?
C13 C12 C11 119.94(18) . . ?
C13 C12 H12A 120.0 . . ?
C11 C12 H12A 120.0 . . ?
C12 C13 C14 120.57(18) . . ?
C12 C13 H13A 119.7 . . ?
C14 C13 H13A 119.7 . . ?
C13 C14 C9 120.10(17) . . ?
C13 C14 H14A 119.9 . . ?
C9 C14 H14A 119.9 . . ?
C20 C15 C16 118.50(17) . . ?
C20 C15 P1 120.11(14) . . ?
C16 C15 P1 121.01(14) . . ?
C17 C16 C15 120.38(18) . . ?
C17 C16 H16A 119.8 . . ?
C15 C16 H16A 119.8 . . ?
C18 C17 C16 120.40(19) . . ?
C18 C17 H17A 119.8 . . ?
C16 C17 H17A 119.8 . . ?
C19 C18 C17 119.53(18) . . ?
C19 C18 H18A 120.2 . . ?
C17 C18 H18A 120.2 . . ?
C18 C19 C20 120.52(19) . . ?
C18 C19 H19A 119.7 . . ?
C20 C19 H19A 119.7 . . ?
C19 C20 C15 120.64(18) . . ?
C19 C20 H20A 119.7 . . ?
C15 C20 H20A 119.7 . . ?
C22 C21 C26 119.00(16) . . ?
C22 C21 P1 118.91(13) . . ?
C26 C21 P1 122.10(13) . . ?
C23 C22 C21 120.43(16) . . ?
C23 C22 H22A 119.8 . . ?
C21 C22 H22A 119.8 . . ?
C24 C23 C22 120.28(17) . . ?
C24 C23 H23A 119.9 . . ?
C22 C23 H23A 119.9 . . ?
C23 C24 C25 119.94(17) . . ?
C23 C24 H24A 120.0 . . ?
C25 C24 H24A 120.0 . . ?
C26 C25 C24 119.99(17) . . ?
C26 C25 H25A 120.0 . . ?
C24 C25 H25A 120.0 . . ?
C25 C26 C21 120.36(17) . . ?
C25 C26 H26A 119.8 . . ?
C21 C26 H26A 119.8 . . ?

loop_
_geom_bond_atom_site_label_1
_geom_bond_atom_site_label_2
_geom_bond_distance
_geom_bond_site_symmetry_2
_geom_bond_publ_flag
Ni1 N2 1.9158(15) . ?
Ni1 C2 2.0645(18) . ?
Ni1 B8 2.0690(19) . ?
Ni1 B7 2.151(2) . ?
Ni1 B4 2.153(2) . ?
Ni1 C1 2.1595(18) . ?
Ni1 P1 2.2532(5) . ?
P1 C21 1.8278(17) . ?
P1 C9 1.8332(17) . ?
P1 C15 1.8358(18) . ?
O1 C8 1.422(2) . ?
O1 C7 1.424(2) . ?
N1 C3 1.337(2) . ?
N1 B8 1.493(2) . ?
N1 H1N 0.80(2) . ?
N2 C3 1.320(2) . ?
N2 C6 1.473(2) . ?
C1 B4 1.625(3) . ?
C1 C2 1.666(3) . ?
C1 B6 1.704(3) . ?
C1 B5 1.722(3) . ?
C1 H1 0.95(2) . ?
C2 B7 1.665(3) . ?
C2 B11 1.736(3) . ?
C2 B6 1.739(3) . ?
C2 H2 0.92(2) . ?
B4 B9 1.783(3) . ?
B4 B5 1.795(3) . ?
B4 B8 1.861(3) . ?
B4 H4 1.07(2) . ?
B5 B6 1.757(3) . ?
B5 B10 1.757(3) . ?
B5 B9 1.766(3) . ?
B5 H5 1.06(2) . ?
B6 B10 1.774(3) . ?
B6 B11 1.792(3) . ?
B6 H6 1.12(2) . ?
B7 B11 1.764(3) . ?
B7 B12 1.772(3) . ?
B7 B8 1.788(3) . ?
B7 H7 1.05(2) . ?
B8 B12 1.778(3) . ?
B8 B9 1.781(3) . ?
B9 B10 1.798(3) . ?
B9 B12 1.813(3) . ?
B9 H9 1.09(2) . ?
B10 B11 1.777(3) . ?
B10 B12 1.789(3) . ?
B10 H10 1.13(2) . ?
B11 B12 1.753(3) . ?
B11 H11 1.09(2) . ?
B12 H12 1.07(2) . ?
C3 C4 1.502(2) . ?
C4 C5 1.538(3) . ?
C4 H4A 0.9900 . ?
C4 H4B 0.9900 . ?
C5 H5A 0.9800 . ?
C5 H5B 0.9800 . ?
C5 H5C 0.9800 . ?
C6 C7 1.523(2) . ?
C6 H6A 0.9900 . ?
C6 H6B 0.9900 . ?
C7 H7A 0.9900 . ?
C7 H7B 0.9900 . ?
C8 H8A 0.9800 . ?
C8 H8B 0.9800 . ?
C8 H8C 0.9800 . ?
C9 C14 1.401(2) . ?
C9 C10 1.406(2) . ?
C10 C11 1.386(3) . ?
C10 H10A 0.9500 . ?
C11 C12 1.392(3) . ?
C11 H11A 0.9500 . ?
C12 C13 1.388(3) . ?
C12 H12A 0.9500 . ?
C13 C14 1.390(3) . ?
C13 H13A 0.9500 . ?
C14 H14A 0.9500 . ?
C15 C20 1.401(3) . ?
C15 C16 1.402(3) . ?
C16 C17 1.396(3) . ?
C16 H16A 0.9500 . ?
C17 C18 1.391(3) . ?
C17 H17A 0.9500 . ?
C18 C19 1.385(3) . ?
C18 H18A 0.9500 . ?
C19 C20 1.391(3) . ?
C19 H19A 0.9500 . ?
C20 H20A 0.9500 . ?
C21 C22 1.391(2) . ?
C21 C26 1.405(2) . ?
C22 C23 1.390(2) . ?
C22 H22A 0.9500 . ?
C23 C24 1.386(3) . ?
C23 H23A 0.9500 . ?
C24 C25 1.391(3) . ?
C24 H24A 0.9500 . ?
C25 C26 1.388(3) . ?
C25 H25A 0.9500 . ?
C26 H26A 0.9500 . ?

loop_
_geom_torsion_atom_site_label_1
_geom_torsion_atom_site_label_2
_geom_torsion_atom_site_label_3
_geom_torsion_atom_site_label_4
_geom_torsion
_geom_torsion_site_symmetry_1
_geom_torsion_site_symmetry_2
_geom_torsion_site_symmetry_3
_geom_torsion_site_symmetry_4
_geom_torsion_publ_flag
B4 C1 C2 B7 3.6(2) . . . . ?
B6 C1 C2 B7 -105.76(16) . . . . ?
B5 C1 C2 B7 -66.22(18) . . . . ?
Ni1 C1 C2 B7 53.83(12) . . . . ?
B4 C1 C2 B11 72.11(18) . . . . ?
B6 C1 C2 B11 -37.28(14) . . . . ?
B5 C1 C2 B11 2.26(19) . . . . ?
Ni1 C1 C2 B11 122.32(13) . . . . ?
B4 C1 C2 B6 109.39(16) . . . . ?
B5 C1 C2 B6 39.54(14) . . . . ?
Ni1 C1 C2 B6 159.59(12) . . . . ?
B4 C1 C2 Ni1 -50.20(12) . . . . ?
B6 C1 C2 Ni1 -159.59(12) . . . . ?
B5 C1 C2 Ni1 -120.05(14) . . . . ?
C2 C1 B4 B9 -63.54(17) . . . . ?
B6 C1 B4 B9 4.7(2) . . . . ?
B5 C1 B4 B9 40.09(13) . . . . ?
Ni1 C1 B4 B9 -111.72(12) . . . . ?
C2 C1 B4 B5 -103.63(15) . . . . ?
B6 C1 B4 B5 -35.40(15) . . . . ?
Ni1 C1 B4 B5 -151.81(12) . . . . ?
C2 C1 B4 B8 -3.03(17) . . . . ?
B6 C1 B4 B8 65.20(18) . . . . ?
B5 C1 B4 B8 100.59(14) . . . . ?
Ni1 C1 B4 B8 -51.22(10) . . . . ?
C2 C1 B4 Ni1 48.19(11) . . . . ?
B6 C1 B4 Ni1 116.41(14) . . . . ?
B5 C1 B4 Ni1 151.81(12) . . . . ?
B4 C1 B5 B6 -143.79(15) . . . . ?
C2 C1 B5 B6 -39.73(14) . . . . ?
Ni1 C1 B5 B6 -111.49(16) . . . . ?
B4 C1 B5 B10 -103.15(16) . . . . ?
C2 C1 B5 B10 0.91(19) . . . . ?
B6 C1 B5 B10 40.64(14) . . . . ?
Ni1 C1 B5 B10 -70.85(18) . . . . ?
B4 C1 B5 B9 -39.93(14) . . . . ?
C2 C1 B5 B9 64.13(17) . . . . ?
B6 C1 B5 B9 103.86(15) . . . . ?
Ni1 C1 B5 B9 -7.6(2) . . . . ?
C2 C1 B5 B4 104.06(15) . . . . ?
B6 C1 B5 B4 143.79(15) . . . . ?
Ni1 C1 B5 B4 32.30(13) . . . . ?
B9 B4 B5 C1 -133.55(15) . . . . ?
B8 B4 B5 C1 -96.91(15) . . . . ?
Ni1 B4 B5 C1 -30.96(13) . . . . ?
C1 B4 B5 B6 31.57(14) . . . . ?
B9 B4 B5 B6 -101.98(16) . . . . ?
B8 B4 B5 B6 -65.34(17) . . . . ?
Ni1 B4 B5 B6 0.6(2) . . . . ?
C1 B4 B5 B10 95.34(16) . . . . ?
B9 B4 B5 B10 -38.21(14) . . . . ?
B8 B4 B5 B10 -1.57(19) . . . . ?
Ni1 B4 B5 B10 64.38(19) . . . . ?
C1 B4 B5 B9 133.55(15) . . . . ?
B8 B4 B5 B9 36.64(13) . . . . ?
Ni1 B4 B5 B9 102.59(15) . . . . ?
B4 C1 B6 C2 -100.83(16) . . . . ?
B5 C1 B6 C2 -137.37(15) . . . . ?
Ni1 C1 B6 C2 -21.77(13) . . . . ?
B4 C1 B6 B5 36.53(15) . . . . ?
C2 C1 B6 B5 137.37(15) . . . . ?
Ni1 C1 B6 B5 115.60(15) . . . . ?
B4 C1 B6 B10 -3.6(2) . . . . ?
C2 C1 B6 B10 97.20(15) . . . . ?
B5 C1 B6 B10 -40.17(14) . . . . ?
Ni1 C1 B6 B10 75.43(17) . . . . ?
B4 C1 B6 B11 -65.96(19) . . . . ?
C2 C1 B6 B11 34.87(13) . . . . ?
B5 C1 B6 B11 -102.50(16) . . . . ?
Ni1 C1 B6 B11 13.1(2) . . . . ?
B7 C2 B6 C1 106.23(16) . . . . ?
B11 C2 B6 C1 140.14(15) . . . . ?
Ni1 C2 B6 C1 23.91(14) . . . . ?
B7 C2 B6 B5 68.87(19) . . . . ?
C1 C2 B6 B5 -37.36(13) . . . . ?
B11 C2 B6 B5 102.78(16) . . . . ?
Ni1 C2 B6 B5 -13.5(2) . . . . ?
B7 C2 B6 B10 6.9(2) . . . . ?
C1 C2 B6 B10 -99.29(15) . . . . ?
B11 C2 B6 B10 40.85(14) . . . . ?
Ni1 C2 B6 B10 -75.39(18) . . . . ?
B7 C2 B6 B11 -33.91(15) . . . . ?
C1 C2 B6 B11 -140.14(15) . . . . ?
Ni1 C2 B6 B11 -116.23(16) . . . . ?
B10 B5 B6 C1 -133.84(15) . . . . ?
B9 B5 B6 C1 -93.12(15) . . . . ?
B4 B5 B6 C1 -30.14(13) . . . . ?
C1 B5 B6 C2 36.54(13) . . . . ?
B10 B5 B6 C2 -97.30(15) . . . . ?
B9 B5 B6 C2 -56.59(17) . . . . ?
B4 B5 B6 C2 6.40(18) . . . . ?
C1 B5 B6 B10 133.84(15) . . . . ?
B9 B5 B6 B10 40.72(13) . . . . ?
B4 B5 B6 B10 103.70(15) . . . . ?
C1 B5 B6 B11 98.37(15) . . . . ?
B10 B5 B6 B11 -35.48(13) . . . . ?
B9 B5 B6 B11 5.24(19) . . . . ?
B4 B5 B6 B11 68.23(17) . . . . ?
C1 C2 B7 B11 101.10(15) . . . . ?
B6 C2 B7 B11 33.78(15) . . . . ?
Ni1 C2 B7 B11 155.08(12) . . . . ?
C1 C2 B7 B12 59.31(17) . . . . ?
B11 C2 B7 B12 -41.79(13) . . . . ?
B6 C2 B7 B12 -8.0(2) . . . . ?
Ni1 C2 B7 B12 113.30(12) . . . . ?
C1 C2 B7 B8 -2.20(18) . . . . ?
B11 C2 B7 B8 -103.30(14) . . . . ?
B6 C2 B7 B8 -69.52(17) . . . . ?
Ni1 C2 B7 B8 51.78(10) . . . . ?
C1 C2 B7 Ni1 -53.99(12) . . . . ?
B11 C2 B7 Ni1 -155.08(12) . . . . ?
B6 C2 B7 Ni1 -121.30(15) . . . . ?
C3 N1 B8 B12 152.72(17) . . . . ?
C3 N1 B8 B9 -132.50(17) . . . . ?
C3 N1 B8 B7 79.7(2) . . . . ?
C3 N1 B8 B4 -63.2(2) . . . . ?
C3 N1 B8 Ni1 7.47(19) . . . . ?
C2 B7 B8 N1 -146.15(16) . . . . ?
B11 B7 B8 N1 151.28(16) . . . . ?
B12 B7 B8 N1 113.57(18) . . . . ?
Ni1 B7 B8 N1 -93.43(16) . . . . ?
C2 B7 B8 B12 100.27(14) . . . . ?
B11 B7 B8 B12 37.71(13) . . . . ?
Ni1 B7 B8 B12 153.00(12) . . . . ?
C2 B7 B8 B9 62.44(16) . . . . ?
B11 B7 B8 B9 -0.13(18) . . . . ?
B12 B7 B8 B9 -37.84(13) . . . . ?
Ni1 B7 B8 B9 115.16(13) . . . . ?
C2 B7 B8 B4 0.22(17) . . . . ?
B11 B7 B8 B4 -62.34(17) . . . . ?
B12 B7 B8 B4 -100.05(14) . . . . ?
Ni1 B7 B8 B4 52.94(10) . . . . ?
C2 B7 B8 Ni1 -52.73(10) . . . . ?
B11 B7 B8 Ni1 -115.29(13) . . . . ?
B12 B7 B8 Ni1 -153.00(12) . . . . ?
C1 B4 B8 N1 149.27(16) . . . . ?
B9 B4 B8 N1 -111.34(18) . . . . ?
B5 B4 B8 N1 -148.29(16) . . . . ?
Ni1 B4 B8 N1 93.93(15) . . . . ?
C1 B4 B8 B12 -61.33(17) . . . . ?
B9 B4 B8 B12 38.05(14) . . . . ?
B5 B4 B8 B12 1.11(18) . . . . ?
Ni1 B4 B8 B12 -116.67(13) . . . . ?
C1 B4 B8 B9 -99.39(15) . . . . ?
B5 B4 B8 B9 -36.94(13) . . . . ?
Ni1 B4 B8 B9 -154.73(13) . . . . ?
C1 B4 B8 B7 1.73(18) . . . . ?
B9 B4 B8 B7 101.12(15) . . . . ?
B5 B4 B8 B7 64.17(17) . . . . ?
Ni1 B4 B8 B7 -53.61(11) . . . . ?
C1 B4 B8 Ni1 55.34(11) . . . . ?
B9 B4 B8 Ni1 154.73(13) . . . . ?
B5 B4 B8 Ni1 117.78(13) . . . . ?
C1 B5 B9 B8 -2.55(19) . . . . ?
B6 B5 B9 B8 58.04(18) . . . . ?
B10 B5 B9 B8 98.41(16) . . . . ?
B4 B5 B9 B8 -39.89(14) . . . . ?
C1 B5 B9 B4 37.33(13) . . . . ?
B6 B5 B9 B4 97.92(15) . . . . ?
B10 B5 B9 B4 138.30(15) . . . . ?
C1 B5 B9 B10 -100.96(15) . . . . ?
B6 B5 B9 B10 -40.38(13) . . . . ?
B4 B5 B9 B10 -138.30(15) . . . . ?
C1 B5 B9 B12 -65.66(17) . . . . ?
B6 B5 B9 B12 -5.07(18) . . . . ?
B10 B5 B9 B12 35.30(13) . . . . ?
B4 B5 B9 B12 -103.00(15) . . . . ?
N1 B8 B9 B5 146.43(17) . . . . ?
B12 B8 B9 B5 -99.04(16) . . . . ?
B7 B8 B9 B5 -61.92(18) . . . . ?
B4 B8 B9 B5 38.92(14) . . . . ?
Ni1 B8 B9 B5 12.2(2) . . . . ?
N1 B8 B9 B4 107.51(19) . . . . ?
B12 B8 B9 B4 -137.95(15) . . . . ?
B7 B8 B9 B4 -100.84(15) . . . . ?
Ni1 B8 B9 B4 -26.73(13) . . . . ?
N1 B8 B9 B10 -150.80(16) . . . . ?
B12 B8 B9 B10 -36.26(13) . . . . ?
B7 B8 B9 B10 0.85(18) . . . . ?
B4 B8 B9 B10 101.69(15) . . . . ?
Ni1 B8 B9 B10 74.96(17) . . . . ?
N1 B8 B9 B12 -114.54(19) . . . . ?
B7 B8 B9 B12 37.12(13) . . . . ?
B4 B8 B9 B12 137.95(15) . . . . ?
Ni1 B8 B9 B12 111.23(15) . . . . ?
C1 B4 B9 B5 -40.63(14) . . . . ?
B8 B4 B9 B5 -137.64(15) . . . . ?
Ni1 B4 B9 B5 -113.10(15) . . . . ?
C1 B4 B9 B8 97.01(14) . . . . ?
B5 B4 B9 B8 137.64(15) . . . . ?
Ni1 B4 B9 B8 24.54(12) . . . . ?
C1 B4 B9 B10 -3.77(18) . . . . ?
B5 B4 B9 B10 36.86(13) . . . . ?
B8 B4 B9 B10 -100.78(15) . . . . ?
Ni1 B4 B9 B10 -76.24(16) . . . . ?
C1 B4 B9 B12 59.32(17) . . . . ?
B5 B4 B9 B12 99.95(16) . . . . ?
B8 B4 B9 B12 -37.69(13) . . . . ?
Ni1 B4 B9 B12 -13.15(19) . . . . ?
C1 B5 B10 B6 -39.66(13) . . . . ?
B9 B5 B10 B6 -134.97(15) . . . . ?
B4 B5 B10 B6 -97.32(16) . . . . ?
C1 B5 B10 B11 -3.66(19) . . . . ?
B6 B5 B10 B11 36.00(14) . . . . ?
B9 B5 B10 B11 -98.97(15) . . . . ?
B4 B5 B10 B11 -61.32(19) . . . . ?
C1 B5 B10 B12 59.13(18) . . . . ?
B6 B5 B10 B12 98.78(16) . . . . ?
B9 B5 B10 B12 -36.19(14) . . . . ?
B4 B5 B10 B12 1.5(2) . . . . ?
C1 B5 B10 B9 95.32(15) . . . . ?
B6 B5 B10 B9 134.97(15) . . . . ?
B4 B5 B10 B9 37.66(14) . . . . ?
C1 B6 B10 B5 40.15(13) . . . . ?
C2 B6 B10 B5 100.10(15) . . . . ?
B11 B6 B10 B5 140.49(15) . . . . ?
C1 B6 B10 B11 -100.34(15) . . . . ?
C2 B6 B10 B11 -40.39(13) . . . . ?
B5 B6 B10 B11 -140.49(15) . . . . ?
C1 B6 B10 B12 -62.65(18) . . . . ?
C2 B6 B10 B12 -2.70(19) . . . . ?
B5 B6 B10 B12 -102.80(16) . . . . ?
B11 B6 B10 B12 37.69(14) . . . . ?
C1 B6 B10 B9 0.86(18) . . . . ?
C2 B6 B10 B9 60.82(17) . . . . ?
B5 B6 B10 B9 -39.29(14) . . . . ?
B11 B6 B10 B9 101.21(15) . . . . ?
B8 B9 B10 B5 -104.06(15) . . . . ?
B4 B9 B10 B5 -37.60(13) . . . . ?
B12 B9 B10 B5 -140.27(14) . . . . ?
B5 B9 B10 B6 39.34(14) . . . . ?
B8 B9 B10 B6 -64.71(17) . . . . ?
B4 B9 B10 B6 1.74(18) . . . . ?
B12 B9 B10 B6 -100.93(15) . . . . ?
B5 B9 B10 B11 102.81(15) . . . . ?
B8 B9 B10 B11 -1.24(18) . . . . ?
B4 B9 B10 B11 65.21(17) . . . . ?
B12 B9 B10 B11 -37.46(13) . . . . ?
B5 B9 B10 B12 140.27(14) . . . . ?
B8 B9 B10 B12 36.22(13) . . . . ?
B4 B9 B10 B12 102.67(15) . . . . ?
B7 C2 B11 B12 41.89(13) . . . . ?
C1 C2 B11 B12 -67.04(17) . . . . ?
B6 C2 B11 B12 -103.46(15) . . . . ?
Ni1 C2 B11 B12 12.59(19) . . . . ?
C1 C2 B11 B7 -108.93(16) . . . . ?
B6 C2 B11 B7 -145.35(15) . . . . ?
Ni1 C2 B11 B7 -29.30(14) . . . . ?
B7 C2 B11 B10 104.58(15) . . . . ?
C1 C2 B11 B10 -4.36(18) . . . . ?
B6 C2 B11 B10 -40.78(13) . . . . ?
Ni1 C2 B11 B10 75.27(17) . . . . ?
B7 C2 B11 B6 145.35(15) . . . . ?
C1 C2 B11 B6 36.42(14) . . . . ?
Ni1 C2 B11 B6 116.05(16) . . . . ?
B12 B7 B11 C2 131.43(15) . . . . ?
B8 B7 B11 C2 93.50(15) . . . . ?
Ni1 B7 B11 C2 25.87(12) . . . . ?
C2 B7 B11 B12 -131.43(15) . . . . ?
B8 B7 B11 B12 -37.93(13) . . . . ?
Ni1 B7 B11 B12 -105.56(15) . . . . ?
C2 B7 B11 B10 -94.17(16) . . . . ?
B12 B7 B11 B10 37.26(14) . . . . ?
B8 B7 B11 B10 -0.67(19) . . . . ?
Ni1 B7 B11 B10 -68.30(18) . . . . ?
C2 B7 B11 B6 -30.83(14) . . . . ?
B12 B7 B11 B6 100.60(16) . . . . ?
B8 B7 B11 B6 62.67(18) . . . . ?
Ni1 B7 B11 B6 -5.0(2) . . . . ?
B5 B10 B11 C2 4.88(19) . . . . ?
B6 B10 B11 C2 40.48(13) . . . . ?
B12 B10 B11 C2 -96.42(14) . . . . ?
B9 B10 B11 C2 -58.13(17) . . . . ?
B5 B10 B11 B12 101.30(16) . . . . ?
B6 B10 B11 B12 136.90(15) . . . . ?
B9 B10 B11 B12 38.29(13) . . . . ?
B5 B10 B11 B7 64.21(19) . . . . ?
B6 B10 B11 B7 99.81(16) . . . . ?
B12 B10 B11 B7 -37.09(14) . . . . ?
B9 B10 B11 B7 1.19(19) . . . . ?
B5 B10 B11 B6 -35.60(14) . . . . ?
B12 B10 B11 B6 -136.90(15) . . . . ?
B9 B10 B11 B6 -98.61(15) . . . . ?
C1 B6 B11 C2 -34.44(13) . . . . ?
B5 B6 B11 C2 -97.27(15) . . . . ?
B10 B6 B11 C2 -132.72(15) . . . . ?
C1 B6 B11 B12 59.47(17) . . . . ?
C2 B6 B11 B12 93.91(15) . . . . ?
B5 B6 B11 B12 -3.36(19) . . . . ?
B10 B6 B11 B12 -38.81(13) . . . . ?
C1 B6 B11 B7 -4.42(19) . . . . ?
C2 B6 B11 B7 30.01(13) . . . . ?
B5 B6 B11 B7 -67.26(18) . . . . ?
B10 B6 B11 B7 -102.71(16) . . . . ?
C1 B6 B11 B10 98.29(16) . . . . ?
C2 B6 B11 B10 132.72(15) . . . . ?
B5 B6 B11 B10 35.45(14) . . . . ?
C2 B11 B12 B7 -39.94(12) . . . . ?
B10 B11 B12 B7 -139.27(15) . . . . ?
B6 B11 B12 B7 -101.04(15) . . . . ?
C2 B11 B12 B8 -1.50(17) . . . . ?
B7 B11 B12 B8 38.44(13) . . . . ?
B10 B11 B12 B8 -100.82(15) . . . . ?
B6 B11 B12 B8 -62.59(17) . . . . ?
C2 B11 B12 B10 99.32(15) . . . . ?
B7 B11 B12 B10 139.27(15) . . . . ?
B6 B11 B12 B10 38.23(13) . . . . ?
C2 B11 B12 B9 61.29(16) . . . . ?
B7 B11 B12 B9 101.23(15) . . . . ?
B10 B11 B12 B9 -38.03(13) . . . . ?
B6 B11 B12 B9 0.20(18) . . . . ?
C2 B7 B12 B11 42.47(13) . . . . ?
B8 B7 B12 B11 137.19(15) . . . . ?
Ni1 B7 B12 B11 110.31(14) . . . . ?
C2 B7 B12 B8 -94.72(14) . . . . ?
B11 B7 B12 B8 -137.19(15) . . . . ?
Ni1 B7 B12 B8 -26.87(12) . . . . ?
C2 B7 B12 B10 5.72(18) . . . . ?
B11 B7 B12 B10 -36.75(14) . . . . ?
B8 B7 B12 B10 100.43(15) . . . . ?
Ni1 B7 B12 B10 73.56(17) . . . . ?
C2 B7 B12 B9 -57.81(17) . . . . ?
B11 B7 B12 B9 -100.28(15) . . . . ?
B8 B7 B12 B9 36.90(13) . . . . ?
Ni1 B7 B12 B9 10.03(18) . . . . ?
N1 B8 B12 B11 -149.01(17) . . . . ?
B9 B8 B12 B11 100.27(15) . . . . ?
B7 B8 B12 B11 -38.26(13) . . . . ?
B4 B8 B12 B11 63.40(17) . . . . ?
Ni1 B8 B12 B11 -9.01(19) . . . . ?
N1 B8 B12 B7 -110.76(19) . . . . ?
B9 B8 B12 B7 138.52(14) . . . . ?
B4 B8 B12 B7 101.65(15) . . . . ?
Ni1 B8 B12 B7 29.24(13) . . . . ?
N1 B8 B12 B10 147.34(17) . . . . ?
B9 B8 B12 B10 36.62(13) . . . . ?
B7 B8 B12 B10 -101.91(15) . . . . ?
B4 B8 B12 B10 -0.26(18) . . . . ?
Ni1 B8 B12 B10 -72.66(17) . . . . ?
N1 B8 B12 B9 110.72(19) . . . . ?
B7 B8 B12 B9 -138.52(14) . . . . ?
B4 B8 B12 B9 -36.87(13) . . . . ?
Ni1 B8 B12 B9 -109.28(15) . . . . ?
B5 B10 B12 B11 -101.55(16) . . . . ?
B6 B10 B12 B11 -38.49(14) . . . . ?
B9 B10 B12 B11 -137.25(14) . . . . ?
B5 B10 B12 B7 -64.85(18) . . . . ?
B6 B10 B12 B7 -1.80(19) . . . . ?
B11 B10 B12 B7 36.69(14) . . . . ?
B9 B10 B12 B7 -100.56(15) . . . . ?
B5 B10 B12 B8 -0.73(19) . . . . ?
B6 B10 B12 B8 62.33(18) . . . . ?
B11 B10 B12 B8 100.82(15) . . . . ?
B9 B10 B12 B8 -36.43(13) . . . . ?
B5 B10 B12 B9 35.70(14) . . . . ?
B6 B10 B12 B9 98.76(15) . . . . ?
B11 B10 B12 B9 137.25(14) . . . . ?
B5 B9 B12 B11 3.01(18) . . . . ?
B8 B9 B12 B11 -100.83(15) . . . . ?
B4 B9 B12 B11 -61.53(18) . . . . ?
B10 B9 B12 B11 38.18(13) . . . . ?
B5 B9 B12 B7 66.49(17) . . . . ?
B8 B9 B12 B7 -37.35(13) . . . . ?
B4 B9 B12 B7 1.95(19) . . . . ?
B10 B9 B12 B7 101.66(15) . . . . ?
B5 B9 B12 B8 103.84(15) . . . . ?
B4 B9 B12 B8 39.30(14) . . . . ?
B10 B9 B12 B8 139.01(14) . . . . ?
B5 B9 B12 B10 -35.17(13) . . . . ?
B8 B9 B12 B10 -139.01(14) . . . . ?
B4 B9 B12 B10 -99.71(16) . . . . ?
C6 N2 C3 N1 166.52(15) . . . . ?
Ni1 N2 C3 N1 -9.5(2) . . . . ?
C6 N2 C3 C4 -19.3(2) . . . . ?
Ni1 N2 C3 C4 164.60(13) . . . . ?
B8 N1 C3 N2 0.5(2) . . . . ?
B8 N1 C3 C4 -174.07(15) . . . . ?
N2 C3 C4 C5 -74.1(2) . . . . ?
N1 C3 C4 C5 100.02(19) . . . . ?
C3 N2 C6 C7 -90.64(19) . . . . ?
Ni1 N2 C6 C7 85.06(17) . . . . ?
C8 O1 C7 C6 85.88(19) . . . . ?
N2 C6 C7 O1 68.99(19) . . . . ?
C21 P1 C9 C14 8.74(18) . . . . ?
C15 P1 C9 C14 -99.64(16) . . . . ?
Ni1 P1 C9 C14 135.26(14) . . . . ?
C21 P1 C9 C10 -167.59(13) . . . . ?
C15 P1 C9 C10 84.03(15) . . . . ?
Ni1 P1 C9 C10 -41.07(15) . . . . ?
C14 C9 C10 C11 2.5(3) . . . . ?
P1 C9 C10 C11 179.05(14) . . . . ?
C9 C10 C11 C12 -1.4(3) . . . . ?
C10 C11 C12 C13 -0.6(3) . . . . ?
C11 C12 C13 C14 1.5(3) . . . . ?
C12 C13 C14 C9 -0.4(3) . . . . ?
C10 C9 C14 C13 -1.6(3) . . . . ?
P1 C9 C14 C13 -177.86(14) . . . . ?
C21 P1 C15 C20 32.26(16) . . . . ?
C9 P1 C15 C20 143.47(14) . . . . ?
Ni1 P1 C15 C20 -91.00(14) . . . . ?
C21 P1 C15 C16 -154.98(14) . . . . ?
C9 P1 C15 C16 -43.77(16) . . . . ?
Ni1 P1 C15 C16 81.76(15) . . . . ?
C20 C15 C16 C17 0.3(3) . . . . ?
P1 C15 C16 C17 -172.55(14) . . . . ?
C15 C16 C17 C18 -0.3(3) . . . . ?
C16 C17 C18 C19 -0.4(3) . . . . ?
C17 C18 C19 C20 1.2(3) . . . . ?
C18 C19 C20 C15 -1.2(3) . . . . ?
C16 C15 C20 C19 0.4(3) . . . . ?
P1 C15 C20 C19 173.37(14) . . . . ?
C9 P1 C21 C22 120.12(14) . . . . ?
C15 P1 C21 C22 -130.31(14) . . . . ?
Ni1 P1 C21 C22 -6.93(16) . . . . ?
C9 P1 C21 C26 -60.57(16) . . . . ?
C15 P1 C21 C26 49.00(16) . . . . ?
Ni1 P1 C21 C26 172.38(13) . . . . ?
C26 C21 C22 C23 1.4(3) . . . . ?
P1 C21 C22 C23 -179.26(14) . . . . ?
C21 C22 C23 C24 -0.8(3) . . . . ?
C22 C23 C24 C25 -0.2(3) . . . . ?
C23 C24 C25 C26 0.5(3) . . . . ?
C24 C25 C26 C21 0.1(3) . . . . ?
C22 C21 C26 C25 -1.0(3) . . . . ?
P1 C21 C26 C25 179.64(14) . . . . ?
